data_7228868
loop_
_publ_author_name
'shukla, rahul'
'Saeed, Aamer'
'Simpson, Jim'
'Chopra, Deepak'

_publ_section_title
;
 Quantitative investigation of C-H&#x2026;\p and other intermolecular
 interactions in a series of crystalline N-(substituted
 phenyl)-2-naphthamide derivatives.
;
_journal_name_full CrystEngComm
_journal_paper_doi 10.1039/C7CE01310H
_journal_year 2017
_chemical_absolute_configuration unk
_chemical_formula_moiety 'C17 H19 N O'
_chemical_formula_sum 'C17 H19 N O'
_chemical_formula_weight 253.33
_chemical_name_systematic
;
N-cyclohexyl-2-naphthamide
;
_space_group_crystal_system monoclinic
_space_group_IT_number 4
_space_group_name_Hall 'P 2yb'
_space_group_name_H-M_alt 'P 1 21 1'
_symmetry_space_group_name_Hall 'P 2yb'
_symmetry_space_group_name_H-M 'P 1 21 1'
_atom_sites_solution_hydrogens mixed
_audit_creation_method SHELXL-2013
_audit_update_record
;
2014-04-15 deposited with the CCDC.
2017-08-08 downloaded from the CCDC.
;
_cell_angle_alpha 90
_cell_angle_beta 92.448(9)
_cell_angle_gamma 90
_cell_formula_units_Z 2
_cell_length_a 5.1820(9)
_cell_length_b 6.5439(11)
_cell_length_c 19.416(3)
_cell_measurement_reflns_used 4169
_cell_measurement_temperature 89(2)
_cell_measurement_theta_max 32.44
_cell_measurement_theta_min 3.15
_cell_volume 657.81(19)
_computing_cell_refinement 'APEX2 and SAINT (Bruker, 2011)'
_computing_data_collection 'APEX2 (Bruker, 2011)'
_computing_data_reduction 'SAINT (Bruker, 2011)'
_computing_molecular_graphics 'Mercury (Macrae et al., 2006)'
_computing_publication_material
;
SHELXL-2013 (Sheldrick, 2008), enCIFer (Allen <i>et al.</i>, 2004), 
PLATON (Spek, 2009), PublCIF (Westrip 2010)
;
_computing_structure_refinement
;
SHELXL-2013 (Sheldrick, 2008) & TITAN (Hunter & Simpson, 1999)
;
_computing_structure_solution
;
SHELXS-97 (Sheldrick, 2008) & TITAN (Hunter & Simpson, 1999)
;
_diffrn_ambient_temperature 89(2)
_diffrn_measured_fraction_theta_full 0.973
_diffrn_measured_fraction_theta_max 0.907
_diffrn_measurement_device_type 'Bruker APEXII CCD area detector'
_diffrn_measurement_method '\w scans'
_diffrn_radiation_type MoK\a
_diffrn_radiation_wavelength 0.71073
_diffrn_reflns_av_R_equivalents 0.0309
_diffrn_reflns_av_unetI/netI 0.0473
_diffrn_reflns_Laue_measured_fraction_full 0.973
_diffrn_reflns_Laue_measured_fraction_max 0.907
_diffrn_reflns_limit_h_max 6
_diffrn_reflns_limit_h_min -7
_diffrn_reflns_limit_k_max 10
_diffrn_reflns_limit_k_min -9
_diffrn_reflns_limit_l_max 29
_diffrn_reflns_limit_l_min -27
_diffrn_reflns_number 10572
_diffrn_reflns_point_group_measured_fraction_full 0.961
_diffrn_reflns_point_group_measured_fraction_max 0.868
_diffrn_reflns_theta_full 30.500
_diffrn_reflns_theta_max 33.395
_diffrn_reflns_theta_min 3.286
_diffrn_source 'fine-focus sealed tube'
_exptl_absorpt_coefficient_mu 0.079
_exptl_absorpt_correction_T_max 1.0000
_exptl_absorpt_correction_T_min 0.8339
_exptl_absorpt_correction_type multi-scan
_exptl_absorpt_process_details 'SADABS (Bruker, 2011)'
_exptl_crystal_colour colourless
_exptl_crystal_density_diffrn 1.279
_exptl_crystal_description 'rectangular plate'
_exptl_crystal_F_000 272
_exptl_crystal_size_max 0.380
_exptl_crystal_size_mid 0.180
_exptl_crystal_size_min 0.130
_refine_diff_density_max 0.652
_refine_diff_density_min -0.489
_refine_diff_density_rms 0.097
_refine_ls_abs_structure_details
;
 Flack x determined using 1506 quotients [(I+)-(I-)]/[(I+)+(I-)]
 (Parsons and Flack (2004), Acta Cryst. A60, s61).
;
_refine_ls_abs_structure_Flack 0.2(6)
_refine_ls_extinction_method none
_refine_ls_goodness_of_fit_ref 1.090
_refine_ls_hydrogen_treatment mixed
_refine_ls_matrix_type full
_refine_ls_number_parameters 175
_refine_ls_number_reflns 4420
_refine_ls_number_restraints 1
_refine_ls_restrained_S_all 1.090
_refine_ls_R_factor_all 0.0628
_refine_ls_R_factor_gt 0.0486
_refine_ls_shift/su_max 0.001
_refine_ls_shift/su_mean 0.000
_refine_ls_structure_factor_coef Fsqd
_refine_ls_weighting_details 'w=1/[\s^2^(Fo^2^)+(0.1095P)^2^+0.0256P] where P=(Fo^2^+2Fc^2^)/3'
_refine_ls_weighting_scheme calc
_refine_ls_wR_factor_gt 0.1417
_refine_ls_wR_factor_ref 0.1692
_reflns_Friedel_coverage 0.784
_reflns_Friedel_fraction_full 0.947
_reflns_Friedel_fraction_max 0.824
_reflns_number_gt 3873
_reflns_number_total 4420
_reflns_threshold_expression 'I > 2\s(I)'
_cod_data_source_file c7ce01310h2.cif
_cod_data_source_block RA99_Compound_2
_cod_database_code 7228868
_shelx_space_group_comment
;
The symmetry employed for this shelxl refinement is uniquely defined
by the following loop, which should always be used as a source of
symmetry information in preference to the above space-group names.
They are only intended as comments.
;
_shelx_estimated_absorpt_t_min 0.971
_shelx_estimated_absorpt_t_max 0.990
_iucr_geom_hbonds_special_details
;
Cg1 is the centroid of the C1...C4,C9,C10 ring.
;
_shelxl_version_number 2013-4

loop_
_space_group_symop_operation_xyz
'x, y, z'
'-x, y+1/2, -z'

loop_
_atom_site_label
_atom_site_type_symbol
_atom_site_fract_x
_atom_site_fract_y
_atom_site_fract_z
_atom_site_U_iso_or_equiv
_atom_site_adp_type
_atom_site_occupancy
_atom_site_site_symmetry_order
_atom_site_calc_flag
_atom_site_refinement_flags_posn
_atom_site_refinement_flags_adp
C1 C 1.0564(4) 1.1071(3) 0.20211(11) 0.0134(4) Uani 1 1 d . .
H1 H 1.2062 1.0938 0.2318 0.016 Uiso 1 1 calc R U
C2 C 0.8978(4) 1.2742(3) 0.20886(11) 0.0130(4) Uani 1 1 d . .
C3 C 0.6731(4) 1.2936(3) 0.16485(11) 0.0150(4) Uani 1 1 d . .
H3 H 0.5610 1.4069 0.1700 0.018 Uiso 1 1 calc R U
C4 C 0.6172(4) 1.1507(4) 0.11520(11) 0.0151(4) Uani 1 1 d . .
H4 H 0.4679 1.1674 0.0856 0.018 Uiso 1 1 calc R U
C5 C 0.7254(4) 0.8286(3) 0.05527(11) 0.0154(4) Uani 1 1 d . .
H5 H 0.5777 0.8433 0.0250 0.019 Uiso 1 1 calc R U
C6 C 0.8855(4) 0.6632(4) 0.04840(12) 0.0172(4) Uani 1 1 d . .
H6 H 0.8486 0.5645 0.0134 0.021 Uiso 1 1 calc R U
C7 C 1.1055(4) 0.6398(4) 0.09347(12) 0.0177(4) Uani 1 1 d . .
H7 H 1.2159 0.5252 0.0886 0.021 Uiso 1 1 calc R U
C8 C 1.1608(4) 0.7810(3) 0.14404(12) 0.0154(4) Uani 1 1 d . .
H8 H 1.3080 0.7623 0.1742 0.018 Uiso 1 1 calc R U
C9 C 1.0008(4) 0.9551(3) 0.15196(10) 0.0132(4) Uani 1 1 d . .
C10 C 0.7779(4) 0.9775(3) 0.10696(10) 0.0133(4) Uani 1 1 d . .
C21 C 0.9706(4) 1.4337(3) 0.26164(10) 0.0128(4) Uani 1 1 d . .
O1 O 1.1980(3) 1.4602(3) 0.28129(8) 0.0170(3) Uani 1 1 d . .
N1 N 0.7738(3) 1.5456(3) 0.28438(9) 0.0137(3) Uani 1 1 d . .
H1N H 0.608(5) 1.504(5) 0.2733(15) 0.016 Uiso 1 1 d . U
C11 C 0.8136(4) 1.7100(3) 0.33455(11) 0.0132(4) Uani 1 1 d . .
H11 H 0.9889 1.7696 0.3285 0.016 Uiso 1 1 calc R U
C12 C 0.8025(5) 1.6310(4) 0.40831(12) 0.0191(4) Uani 1 1 d . .
H12A H 0.9400 1.5279 0.4168 0.023 Uiso 1 1 calc R U
H12B H 0.6340 1.5637 0.4144 0.023 Uiso 1 1 calc R U
C13 C 0.8376(4) 1.8046(4) 0.46039(12) 0.0201(4) Uani 1 1 d . .
H13A H 1.0142 1.8612 0.4580 0.024 Uiso 1 1 calc R U
H13B H 0.8180 1.7504 0.5075 0.024 Uiso 1 1 calc R U
C14 C 0.6403(4) 1.9747(4) 0.44633(12) 0.0197(4) Uani 1 1 d . .
H14A H 0.4650 1.9224 0.4546 0.024 Uiso 1 1 calc R U
H14B H 0.6763 2.0891 0.4787 0.024 Uiso 1 1 calc R U
C15 C 0.6488(4) 2.0528(4) 0.37229(12) 0.0193(4) Uani 1 1 d . .
H15A H 0.5105 2.1553 0.3639 0.023 Uiso 1 1 calc R U
H15B H 0.8167 2.1206 0.3657 0.023 Uiso 1 1 calc R U
C16 C 0.6132(4) 1.8783(3) 0.32075(11) 0.0157(4) Uani 1 1 d . .
H16A H 0.6297 1.9317 0.2734 0.019 Uiso 1 1 calc R U
H16B H 0.4377 1.8203 0.3239 0.019 Uiso 1 1 calc R U

loop_
_atom_site_aniso_label
_atom_site_aniso_U_11
_atom_site_aniso_U_22
_atom_site_aniso_U_33
_atom_site_aniso_U_23
_atom_site_aniso_U_13
_atom_site_aniso_U_12
C1 0.0107(8) 0.0157(9) 0.0139(8) 0.0000(7) 0.0013(6) 0.0013(7)
C2 0.0112(8) 0.0137(9) 0.0143(9) -0.0005(7) 0.0024(6) -0.0009(7)
C3 0.0126(8) 0.0159(10) 0.0166(9) 0.0005(8) 0.0006(7) 0.0024(7)
C4 0.0116(8) 0.0180(9) 0.0156(9) 0.0008(8) -0.0013(6) 0.0019(7)
C5 0.0139(8) 0.0178(10) 0.0147(9) -0.0009(8) 0.0007(6) -0.0006(7)
C6 0.0169(9) 0.0167(10) 0.0181(9) -0.0024(8) 0.0018(7) -0.0002(8)
C7 0.0176(9) 0.0165(10) 0.0192(9) -0.0027(8) 0.0023(7) 0.0027(8)
C8 0.0132(8) 0.0155(9) 0.0176(9) -0.0003(7) 0.0001(7) 0.0030(7)
C9 0.0116(8) 0.0147(9) 0.0136(8) -0.0004(7) 0.0021(6) 0.0002(7)
C10 0.0115(8) 0.0158(9) 0.0127(8) 0.0012(7) 0.0023(6) -0.0001(7)
C21 0.0117(8) 0.0132(8) 0.0135(8) 0.0012(7) 0.0013(6) 0.0010(7)
O1 0.0107(6) 0.0185(8) 0.0215(7) -0.0022(6) -0.0001(5) 0.0005(6)
N1 0.0109(7) 0.0144(8) 0.0159(8) -0.0037(6) 0.0007(6) -0.0008(6)
C11 0.0101(8) 0.0134(8) 0.0163(9) -0.0013(7) 0.0018(6) -0.0003(7)
C12 0.0257(10) 0.0152(10) 0.0161(9) -0.0004(8) -0.0007(8) 0.0019(8)
C13 0.0244(10) 0.0192(11) 0.0165(9) -0.0024(8) -0.0010(7) -0.0006(9)
C14 0.0198(9) 0.0179(10) 0.0218(10) -0.0059(8) 0.0051(7) -0.0011(8)
C15 0.0191(10) 0.0140(10) 0.0248(11) -0.0032(8) 0.0014(8) 0.0000(8)
C16 0.0132(8) 0.0141(9) 0.0196(10) 0.0004(8) -0.0001(7) 0.0007(7)

loop_
_atom_type_symbol
_atom_type_description
_atom_type_scat_dispersion_real
_atom_type_scat_dispersion_imag
_atom_type_scat_source
C C 0.0033 0.0016 'International Tables Vol C Tables 4.2.6.8 and 6.1.1.4'
H H 0.0000 0.0000 'International Tables Vol C Tables 4.2.6.8 and 6.1.1.4'
N N 0.0061 0.0033 'International Tables Vol C Tables 4.2.6.8 and 6.1.1.4'
O O 0.0106 0.0060 'International Tables Vol C Tables 4.2.6.8 and 6.1.1.4'

loop_
_geom_angle_atom_site_label_1
_geom_angle_atom_site_label_2
_geom_angle_atom_site_label_3
_geom_angle
_geom_angle_publ_flag
C2 C1 C9 121.28(18) ?
C2 C1 H1 119.4 ?
C9 C1 H1 119.4 ?
C1 C2 C3 119.41(19) ?
C1 C2 C21 118.93(18) ?
C3 C2 C21 121.65(18) ?
C4 C3 C2 120.50(18) ?
C4 C3 H3 119.8 ?
C2 C3 H3 119.8 ?
C3 C4 C10 121.23(18) ?
C3 C4 H4 119.4 ?
C10 C4 H4 119.4 ?
C6 C5 C10 120.82(19) ?
C6 C5 H5 119.6 ?
C10 C5 H5 119.6 ?
C5 C6 C7 119.9(2) ?
C5 C6 H6 120.0 ?
C7 C6 H6 120.0 ?
C8 C7 C6 120.6(2) ?
C8 C7 H7 119.7 ?
C6 C7 H7 119.7 ?
C7 C8 C9 120.89(19) ?
C7 C8 H8 119.6 ?
C9 C8 H8 119.6 ?
C1 C9 C8 122.42(18) ?
C1 C9 C10 119.07(18) ?
C8 C9 C10 118.51(18) ?
C5 C10 C4 122.22(18) ?
C5 C10 C9 119.28(18) ?
C4 C10 C9 118.49(18) ?
O1 C21 N1 123.3(2) y
O1 C21 C2 121.17(18) y
N1 C21 C2 115.55(17) y
C21 N1 C11 122.20(17) y
C21 N1 H1N 118(2) ?
C11 N1 H1N 119(2) ?
N1 C11 C12 111.51(18) ?
N1 C11 C16 109.77(16) ?
C12 C11 C16 110.86(16) ?
N1 C11 H11 108.2 ?
C12 C11 H11 108.2 ?
C16 C11 H11 108.2 ?
C11 C12 C13 111.18(19) ?
C11 C12 H12A 109.4 ?
C13 C12 H12A 109.4 ?
C11 C12 H12B 109.4 ?
C13 C12 H12B 109.4 ?
H12A C12 H12B 108.0 ?
C12 C13 C14 111.34(19) ?
C12 C13 H13A 109.4 ?
C14 C13 H13A 109.4 ?
C12 C13 H13B 109.4 ?
C14 C13 H13B 109.4 ?
H13A C13 H13B 108.0 ?
C15 C14 C13 111.46(18) ?
C15 C14 H14A 109.3 ?
C13 C14 H14A 109.3 ?
C15 C14 H14B 109.3 ?
C13 C14 H14B 109.3 ?
H14A C14 H14B 108.0 ?
C16 C15 C14 111.06(19) ?
C16 C15 H15A 109.4 ?
C14 C15 H15A 109.4 ?
C16 C15 H15B 109.4 ?
C14 C15 H15B 109.4 ?
H15A C15 H15B 108.0 ?
C15 C16 C11 111.24(17) ?
C15 C16 H16A 109.4 ?
C11 C16 H16A 109.4 ?
C15 C16 H16B 109.4 ?
C11 C16 H16B 109.4 ?
H16A C16 H16B 108.0 ?

loop_
_geom_bond_atom_site_label_1
_geom_bond_atom_site_label_2
_geom_bond_distance
_geom_bond_publ_flag
C1 C2 1.377(3) ?
C1 C9 1.413(3) ?
C1 H1 0.9500 ?
C2 C3 1.420(3) ?
C2 C21 1.500(3) y
C3 C4 1.366(3) ?
C3 H3 0.9500 ?
C4 C10 1.419(3) ?
C4 H4 0.9500 ?
C5 C6 1.374(3) ?
C5 C10 1.417(3) ?
C5 H5 0.9500 ?
C6 C7 1.416(3) ?
C6 H6 0.9500 ?
C7 C8 1.370(3) ?
C7 H7 0.9500 ?
C8 C9 1.421(3) ?
C8 H8 0.9500 ?
C9 C10 1.426(3) ?
C21 O1 1.235(2) y
C21 N1 1.345(3) y
N1 C11 1.460(3) y
N1 H1N 0.92(3) y
C11 C12 1.526(3) ?
C11 C16 1.529(3) ?
C11 H11 1.0000 ?
C12 C13 1.527(3) ?
C12 H12A 0.9900 ?
C12 H12B 0.9900 ?
C13 C14 1.528(3) ?
C13 H13A 0.9900 ?
C13 H13B 0.9900 ?
C14 C15 1.528(3) ?
C14 H14A 0.9900 ?
C14 H14B 0.9900 ?
C15 C16 1.525(3) ?
C15 H15A 0.9900 ?
C15 H15B 0.9900 ?
C16 H16A 0.9900 ?
C16 H16B 0.9900 ?

loop_
_geom_hbond_atom_site_label_D
_geom_hbond_atom_site_label_H
_geom_hbond_atom_site_label_A
_geom_hbond_distance_DH
_geom_hbond_distance_HA
_geom_hbond_distance_DA
_geom_hbond_angle_DHA
_geom_hbond_site_symmetry_A
N1 H1N O1 0.92(3) 2.15(3) 3.034(2) 160(3) 1_455
C16 H16A Cg1 0.99 2.82 3.774(2) 161 1_565

loop_
_geom_torsion_atom_site_label_1
_geom_torsion_atom_site_label_2
_geom_torsion_atom_site_label_3
_geom_torsion_atom_site_label_4
_geom_torsion
_geom_torsion_publ_flag
C9 C1 C2 C3 0.4(3) ?
C9 C1 C2 C21 -178.26(17) ?
C1 C2 C3 C4 -1.4(3) ?
C21 C2 C3 C4 177.14(18) ?
C2 C3 C4 C10 1.2(3) ?
C10 C5 C6 C7 0.2(3) ?
C5 C6 C7 C8 0.0(3) ?
C6 C7 C8 C9 -0.8(3) ?
C2 C1 C9 C8 -179.82(19) ?
C2 C1 C9 C10 0.9(3) ?
C7 C8 C9 C1 -177.9(2) ?
C7 C8 C9 C10 1.3(3) ?
C6 C5 C10 C4 179.67(19) ?
C6 C5 C10 C9 0.4(3) ?
C3 C4 C10 C5 -179.20(19) ?
C3 C4 C10 C9 0.1(3) ?
C1 C9 C10 C5 178.16(18) ?
C8 C9 C10 C5 -1.1(3) ?
C1 C9 C10 C4 -1.2(3) ?
C8 C9 C10 C4 179.56(19) ?
C1 C2 C21 O1 25.7(3) y
C3 C2 C21 O1 -152.9(2) y
C1 C2 C21 N1 -155.51(19) y
C3 C2 C21 N1 25.9(3) y
O1 C21 N1 C11 0.2(3) y
C2 C21 N1 C11 -178.55(18) y
C21 N1 C11 C12 -89.1(2) y
C21 N1 C11 C16 147.66(19) y
N1 C11 C12 C13 -178.59(17) ?
C16 C11 C12 C13 -56.0(2) ?
C11 C12 C13 C14 55.3(2) ?
C12 C13 C14 C15 -54.8(2) ?
C13 C14 C15 C16 55.0(2) ?
C14 C15 C16 C11 -55.8(2) ?
N1 C11 C16 C15 179.96(16) ?
C12 C11 C16 C15 56.3(2) ?
